data_7021347
loop_
_publ_author_name
'Anselmo, Daniele'
'Salassa, Giovanni'
'Escudero-Ad\'an, Eduardo C'
'Martin, Eddy'
'Kleij, Arjan W.'

_publ_section_title
;
 Merging catalysis and supramolecular aggregation features of triptycene
 based Zn(salphen)s.
;
_journal_issue 22
_journal_name_full 'Dalton transactions (Cambridge, England : 2003)'
_journal_page_first 7962
_journal_page_last 7970
_journal_paper_doi 10.1039/c3dt00067b
_journal_volume 42
_journal_year 2013
_chemical_formula_sum 'C67.8 H49.6 Cl0.6 N5.8 O4 Zn2'
_chemical_formula_weight 1161.54
_chemical_name_systematic
;
?
;
_space_group_IT_number 15
_symmetry_cell_setting monoclinic
_symmetry_space_group_name_Hall '-C 2yc'
_symmetry_space_group_name_H-M 'C 1 2/c 1'
_atom_sites_solution_hydrogens geom
_atom_sites_solution_primary direct
_atom_sites_solution_secondary difmap
_audit_creation_method SHELXL-97
_cell_angle_alpha 90.00
_cell_angle_beta 124.409(2)
_cell_angle_gamma 90.00
_cell_formula_units_Z 4
_cell_length_a 24.9324(18)
_cell_length_b 11.9002(9)
_cell_length_c 21.784(2)
_cell_measurement_reflns_used 9655
_cell_measurement_temperature 100(2)
_cell_measurement_theta_max 29.33
_cell_measurement_theta_min 2.27
_cell_volume 5332.4(8)
_computing_cell_refinement 'Bruker APEX2 v2011.4-0'
_computing_data_collection 'Bruker APEX2 v2011.4-0'
_computing_data_reduction 'Bruker SAINT V7.60A'
_computing_molecular_graphics 'Bruker SHELXTL'
_computing_publication_material 'Bruker SHELXTL'
_computing_structure_refinement 'SHELXS-97 (Sheldrick, 2008)'
_computing_structure_solution Sir2011
_diffrn_ambient_temperature 100(2)
_diffrn_detector_area_resol_mean 512
_diffrn_detector_type '4K CCD area detector APEX II'
_diffrn_measured_fraction_theta_full 0.997
_diffrn_measured_fraction_theta_max 0.997
_diffrn_measurement_device_type 'APEX DUO Kappa 4-axis goniometer'
_diffrn_measurement_method
;
Fullsphere data collection, phi and omega scans
;
_diffrn_measurement_specimen_support 'magnetic support with MicroMount'
_diffrn_radiation_monochromator 'Quazar MX Multilayer Optics'
_diffrn_radiation_type MoK\a
_diffrn_radiation_wavelength 0.71073
_diffrn_reflns_av_R_equivalents 0.0491
_diffrn_reflns_av_sigmaI/netI 0.0288
_diffrn_reflns_limit_h_max 34
_diffrn_reflns_limit_h_min -34
_diffrn_reflns_limit_k_max 16
_diffrn_reflns_limit_k_min -16
_diffrn_reflns_limit_l_max 30
_diffrn_reflns_limit_l_min -30
_diffrn_reflns_number 52545
_diffrn_reflns_theta_full 29.40
_diffrn_reflns_theta_max 29.40
_diffrn_reflns_theta_min 1.98
_diffrn_source 'Microfocus source E025 IuS'
_diffrn_source_current 0.6
_diffrn_source_power 50
_diffrn_source_size '0.2 mm x 0.2 mm fine focus'
_diffrn_source_type 'Bruker APEX DUO'
_exptl_absorpt_coefficient_mu 0.989
_exptl_absorpt_correction_T_max 0.9615
_exptl_absorpt_correction_T_min 0.9076
_exptl_absorpt_correction_type empirical
_exptl_absorpt_process_details
;
SADABS Version 2008/1 Bruker-Nonius
Blessing, Acta Cryst. (1995) A51 33-38
;
_exptl_crystal_colour yellow
_exptl_crystal_density_diffrn 1.447
_exptl_crystal_density_method 'not measured'
_exptl_crystal_description prism
_exptl_crystal_F_000 2396.8
_exptl_crystal_size_max 0.10
_exptl_crystal_size_mid 0.10
_exptl_crystal_size_min 0.04
_refine_diff_density_max 0.742
_refine_diff_density_min -0.476
_refine_diff_density_rms 0.072
_refine_ls_extinction_method none
_refine_ls_goodness_of_fit_ref 1.041
_refine_ls_hydrogen_treatment noref
_refine_ls_matrix_type full
_refine_ls_number_parameters 398
_refine_ls_number_reflns 7323
_refine_ls_number_restraints 327
_refine_ls_restrained_S_all 1.024
_refine_ls_R_factor_all 0.0427
_refine_ls_R_factor_gt 0.0349
_refine_ls_shift/su_max 0.001
_refine_ls_shift/su_mean 0.000
_refine_ls_structure_factor_coef Fsqd
_refine_ls_weighting_details 'calc w=1/[\s^2^(Fo^2^)+(0.0477P)^2^+8.5242P] where P=(Fo^2^+2Fc^2^)/3'
_refine_ls_weighting_scheme calc
_refine_ls_wR_factor_gt 0.0930
_refine_ls_wR_factor_ref 0.0972
_reflns_number_gt 6309
_reflns_number_total 7323
_reflns_threshold_expression >2sigma(I)
_cod_data_source_file c3dt00067b.txt
_cod_data_source_block mo_da811_c2c
_cod_depositor_comments
;
The following automatic conversions were performed:

'_symmetry_cell_setting' value 'Monoclinic' changed to 'monoclinic'
according to /home/saulius/struct/CIF-dictionaries/cif_core.dic
dictionary named 'cif_core.dic' version 2.4.2 from 2011-04-26.

Automatic conversion script
Id: cif_fix_values 1891 2012-01-12 08:04:46Z andrius 
;
_cod_original_cell_volume 5332.3(8)
_cod_original_sg_symbol_H-M C2/c
_cod_original_formula_sum 'C67.80 H49.60 Cl0.60 N5.80 O4 Zn2'
_cod_database_code 7021347

loop_
_symmetry_equiv_pos_as_xyz
'x, y, z'
'-x, y, -z+1/2'
'x+1/2, y+1/2, z'
'-x+1/2, y+1/2, -z+1/2'
'-x, -y, -z'
'x, -y, z-1/2'
'-x+1/2, -y+1/2, -z'
'x+1/2, -y+1/2, z-1/2'

loop_
_atom_site_label
_atom_site_type_symbol
_atom_site_fract_x
_atom_site_fract_y
_atom_site_fract_z
_atom_site_U_iso_or_equiv
_atom_site_adp_type
_atom_site_occupancy
_atom_site_symmetry_multiplicity
_atom_site_calc_flag
_atom_site_refinement_flags
_atom_site_disorder_assembly
_atom_site_disorder_group
Zn1 Zn 0.070789(8) 0.283067(15) 0.318102(10) 0.01484(6) Uani 1 1 d . . .
N1 N 0.06585(6) 0.45273(12) 0.33903(8) 0.0169(3) Uani 1 1 d U . .
N2 N 0.16372(7) 0.34114(12) 0.35714(8) 0.0168(3) Uani 1 1 d U . .
O1 O -0.02364(5) 0.27495(9) 0.29392(6) 0.0158(2) Uani 1 1 d U . .
O2 O 0.10673(6) 0.14773(10) 0.37572(7) 0.0191(2) Uani 1 1 d U . .
C1 C -0.04630(7) 0.33353(14) 0.32707(9) 0.0155(3) Uani 1 1 d U . .
C2 C -0.10044(8) 0.29376(14) 0.32626(9) 0.0167(3) Uani 1 1 d U . .
C3 C -0.12227(8) 0.35625(15) 0.36231(9) 0.0184(3) Uani 1 1 d U . .
H3 H -0.1584 0.3290 0.3617 0.022 Uiso 1 1 calc R . .
C4 C -0.09347(8) 0.45661(15) 0.39912(10) 0.0210(3) Uani 1 1 d U . .
H4 H -0.1090 0.4964 0.4240 0.025 Uiso 1 1 calc R . .
C5 C -0.04201(8) 0.49678(14) 0.39866(9) 0.0199(3) Uani 1 1 d U . .
H5 H -0.0222 0.5658 0.4230 0.024 Uiso 1 1 calc R . .
C6 C -0.01817(8) 0.43787(14) 0.36296(9) 0.0175(3) Uani 1 1 d U . .
C7 C 0.03355(8) 0.49409(14) 0.36323(9) 0.0184(3) Uani 1 1 d U . .
H7 H 0.0445 0.5680 0.3831 0.022 Uiso 1 1 calc R . .
C8 C 0.11326(8) 0.51834(14) 0.33855(9) 0.0173(3) Uani 1 1 d U . .
C9 C 0.10985(9) 0.63444(15) 0.32943(10) 0.0216(3) Uani 1 1 d U . .
H9 H 0.0747 0.6754 0.3241 0.026 Uiso 1 1 calc R . .
C10 C 0.15820(9) 0.68996(16) 0.32820(11) 0.0247(4) Uani 1 1 d U . .
H10 H 0.1569 0.7695 0.3236 0.030 Uiso 1 1 calc R . .
C11 C 0.20835(9) 0.62968(16) 0.33373(10) 0.0244(4) Uani 1 1 d U . .
H11 H 0.2407 0.6683 0.3317 0.029 Uiso 1 1 calc R . .
C12 C 0.21201(8) 0.51353(15) 0.34217(10) 0.0214(3) Uani 1 1 d U . .
H12 H 0.2462 0.4728 0.3452 0.026 Uiso 1 1 calc R . .
C13 C 0.16511(8) 0.45754(14) 0.34615(9) 0.0177(3) Uani 1 1 d U . .
C14 C 0.21652(8) 0.28415(14) 0.39879(9) 0.0180(3) Uani 1 1 d U . .
H14 H 0.2566 0.3221 0.4183 0.022 Uiso 1 1 calc R . .
C15 C 0.21928(8) 0.16741(15) 0.41789(9) 0.0181(3) Uani 1 1 d U . .
C16 C 0.28099(8) 0.11574(16) 0.45398(9) 0.0217(3) Uani 1 1 d U . .
H16 H 0.3171 0.1585 0.4633 0.026 Uiso 1 1 calc R . .
C17 C 0.29008(8) 0.00519(16) 0.47591(10) 0.0235(3) Uani 1 1 d U . .
H17 H 0.3316 -0.0291 0.4985 0.028 Uiso 1 1 calc R . .
C18 C 0.23737(9) -0.05597(16) 0.46450(10) 0.0233(3) Uani 1 1 d U . .
H18 H 0.2437 -0.1320 0.4804 0.028 Uiso 1 1 calc R . .
C19 C 0.17605(8) -0.00870(14) 0.43055(9) 0.0191(3) Uani 1 1 d U . .
C20 C 0.16490(8) 0.10545(14) 0.40549(9) 0.0172(3) Uani 1 1 d U . .
C21 C -0.13635(8) 0.18873(15) 0.28846(9) 0.0183(3) Uani 1 1 d U . .
C22 C -0.20449(8) 0.18951(16) 0.24834(9) 0.0212(3) Uani 1 1 d U . .
H22 H -0.2265 0.2583 0.2418 0.025 Uiso 1 1 calc R . .
C23 C -0.24033(9) 0.09146(17) 0.21812(10) 0.0259(4) Uani 1 1 d U . .
H23 H -0.2864 0.0935 0.1912 0.031 Uiso 1 1 calc R . .
C24 C -0.20895(10) -0.00863(18) 0.22728(12) 0.0310(4) Uani 1 1 d U . .
H24 H -0.2332 -0.0761 0.2073 0.037 Uiso 1 1 calc R . .
C25 C -0.14162(10) -0.01065(17) 0.26579(13) 0.0331(4) Uani 1 1 d U . .
H25 H -0.1201 -0.0799 0.2721 0.040 Uiso 1 1 calc R . .
C26 C -0.10542(9) 0.08731(16) 0.29516(11) 0.0261(4) Uani 1 1 d U . .
H26 H -0.0596 0.0852 0.3198 0.031 Uiso 1 1 calc R . .
C27 C 0.12153(8) -0.07670(14) 0.41979(10) 0.0206(3) Uani 1 1 d U . .
C28 C 0.06125(9) -0.07834(15) 0.35113(10) 0.0216(3) Uani 1 1 d U . .
H28 H 0.0550 -0.0347 0.3110 0.026 Uiso 1 1 calc R . .
C29 C 0.01069(9) -0.14296(15) 0.34100(11) 0.0259(4) Uani 1 1 d U . .
H29 H -0.0294 -0.1453 0.2935 0.031 Uiso 1 1 calc R . .
C30 C 0.01784(10) -0.20415(16) 0.39910(13) 0.0299(4) Uani 1 1 d U . .
H30 H -0.0177 -0.2456 0.3924 0.036 Uiso 1 1 calc R . .
C31 C 0.07701(11) -0.20434(18) 0.46681(13) 0.0335(4) Uani 1 1 d U . .
H31 H 0.0826 -0.2474 0.5068 0.040 Uiso 1 1 calc R . .
C32 C 0.12882(10) -0.14195(17) 0.47723(11) 0.0291(4) Uani 1 1 d U . .
H32 H 0.1696 -0.1439 0.5240 0.035 Uiso 1 1 calc R . .
N1S N 0.13810(15) 0.7939(3) 0.10533(17) 0.0740(10) Uani 0.90 1 d PU A 1
C1S C 0.09810(13) 0.8319(2) 0.04969(15) 0.0394(5) Uani 0.90 1 d PU A 1
C2S C 0.04769(12) 0.8798(2) -0.02120(15) 0.0368(5) Uani 0.90 1 d PU A 1
H2S1 H 0.0583 0.8671 -0.0576 0.055 Uiso 0.90 1 calc PR A 1
H2S2 H 0.0446 0.9607 -0.0154 0.055 Uiso 0.90 1 calc PR A 1
H2S3 H 0.0060 0.8441 -0.0386 0.055 Uiso 0.90 1 calc PR A 1
C1T C 0.0738(7) 0.8587(10) 0.0023(8) 0.105(5) Uani 0.10 1 d PDU B 2
H1T H 0.0943 0.8710 -0.0254 0.126 Uiso 0.10 1 calc PR B 2
Cl1T Cl -0.0004(7) 0.9305(12) -0.0447(8) 0.113(3) Uani 0.10 1 d PDU B 2
Cl2T Cl 0.1275(7) 0.9078(13) 0.0932(7) 0.118(3) Uani 0.10 1 d PDU B 2
Cl3T Cl 0.0609(6) 0.7143(9) 0.0030(7) 0.101(3) Uani 0.10 1 d PDU B 2

loop_
_atom_site_aniso_label
_atom_site_aniso_U_11
_atom_site_aniso_U_22
_atom_site_aniso_U_33
_atom_site_aniso_U_23
_atom_site_aniso_U_13
_atom_site_aniso_U_12
Zn1 0.01301(9) 0.01206(10) 0.01938(10) 0.00018(7) 0.00910(7) -0.00016(6)
N1 0.0155(6) 0.0136(6) 0.0214(6) -0.0001(5) 0.0102(5) -0.0020(5)
N2 0.0162(6) 0.0147(7) 0.0205(6) -0.0014(5) 0.0110(5) -0.0013(5)
O1 0.0142(5) 0.0149(6) 0.0192(5) -0.0013(4) 0.0100(4) -0.0006(4)
O2 0.0155(5) 0.0155(6) 0.0271(6) 0.0039(5) 0.0125(5) 0.0024(4)
C1 0.0139(6) 0.0139(7) 0.0182(7) 0.0022(6) 0.0088(6) 0.0024(5)
C2 0.0143(7) 0.0164(8) 0.0182(7) 0.0017(6) 0.0085(6) 0.0010(6)
C3 0.0156(7) 0.0207(8) 0.0208(7) 0.0030(6) 0.0115(6) 0.0018(6)
C4 0.0215(8) 0.0205(8) 0.0249(8) 0.0002(7) 0.0155(7) 0.0030(6)
C5 0.0219(8) 0.0150(8) 0.0245(8) -0.0021(6) 0.0142(7) -0.0007(6)
C6 0.0168(7) 0.0150(8) 0.0216(7) 0.0002(6) 0.0113(6) 0.0002(6)
C7 0.0181(7) 0.0136(7) 0.0225(7) -0.0005(6) 0.0108(6) -0.0017(6)
C8 0.0172(7) 0.0148(7) 0.0211(7) -0.0014(6) 0.0115(6) -0.0036(6)
C9 0.0231(8) 0.0160(8) 0.0282(8) 0.0017(7) 0.0160(7) -0.0004(6)
C10 0.0300(9) 0.0171(8) 0.0314(9) 0.0007(7) 0.0200(8) -0.0044(7)
C11 0.0260(8) 0.0222(9) 0.0300(9) -0.0019(7) 0.0188(7) -0.0082(7)
C12 0.0199(7) 0.0217(8) 0.0258(8) -0.0020(7) 0.0149(7) -0.0034(6)
C13 0.0173(7) 0.0162(8) 0.0191(7) -0.0015(6) 0.0100(6) -0.0029(6)
C14 0.0149(7) 0.0196(8) 0.0203(7) -0.0027(6) 0.0105(6) -0.0023(6)
C15 0.0169(7) 0.0192(8) 0.0178(7) 0.0000(6) 0.0096(6) 0.0021(6)
C16 0.0160(7) 0.0261(9) 0.0218(8) 0.0014(7) 0.0099(6) 0.0022(6)
C17 0.0188(8) 0.0270(9) 0.0224(8) 0.0037(7) 0.0101(6) 0.0072(7)
C18 0.0238(8) 0.0215(9) 0.0223(8) 0.0048(7) 0.0116(7) 0.0062(7)
C19 0.0201(7) 0.0176(8) 0.0191(7) 0.0014(6) 0.0108(6) 0.0016(6)
C20 0.0177(7) 0.0169(8) 0.0172(7) 0.0004(6) 0.0101(6) 0.0022(6)
C21 0.0179(7) 0.0195(8) 0.0206(7) -0.0013(6) 0.0127(6) -0.0032(6)
C22 0.0182(7) 0.0256(9) 0.0218(8) -0.0001(7) 0.0125(6) -0.0026(6)
C23 0.0202(8) 0.0353(10) 0.0237(8) -0.0045(7) 0.0133(7) -0.0095(7)
C24 0.0309(10) 0.0286(10) 0.0381(10) -0.0111(8) 0.0223(9) -0.0154(8)
C25 0.0317(10) 0.0207(9) 0.0513(12) -0.0076(9) 0.0260(10) -0.0060(8)
C26 0.0211(8) 0.0200(9) 0.0385(10) -0.0044(7) 0.0176(8) -0.0040(7)
C27 0.0230(8) 0.0141(8) 0.0258(8) 0.0030(6) 0.0145(7) 0.0027(6)
C28 0.0240(8) 0.0142(8) 0.0270(8) 0.0029(6) 0.0146(7) 0.0024(6)
C29 0.0239(8) 0.0157(8) 0.0362(10) 0.0015(7) 0.0159(8) 0.0017(7)
C30 0.0324(10) 0.0179(9) 0.0477(12) 0.0037(8) 0.0277(9) 0.0013(7)
C31 0.0423(11) 0.0256(10) 0.0396(11) 0.0117(8) 0.0274(10) 0.0023(8)
C32 0.0312(9) 0.0254(10) 0.0280(9) 0.0091(8) 0.0150(8) 0.0037(8)
N1S 0.0585(17) 0.109(3) 0.0565(16) 0.0118(16) 0.0334(14) 0.0458(17)
C1S 0.0359(12) 0.0477(15) 0.0446(13) -0.0055(11) 0.0288(11) 0.0077(11)
C2S 0.0365(12) 0.0406(14) 0.0436(12) 0.0024(11) 0.0288(11) 0.0019(10)
C1T 0.105(6) 0.105(5) 0.106(6) 0.000(5) 0.060(4) -0.002(4)
Cl1T 0.115(5) 0.106(5) 0.114(5) 0.000(4) 0.062(3) 0.002(4)
Cl2T 0.115(5) 0.124(5) 0.111(5) -0.006(4) 0.062(3) -0.010(4)
Cl3T 0.098(5) 0.106(4) 0.107(5) 0.002(3) 0.062(4) 0.000(3)

loop_
_atom_type_symbol
_atom_type_description
_atom_type_scat_dispersion_real
_atom_type_scat_dispersion_imag
_atom_type_scat_source
C C 0.0033 0.0016 'International Tables Vol C Tables 4.2.6.8 and 6.1.1.4'
H H 0.0000 0.0000 'International Tables Vol C Tables 4.2.6.8 and 6.1.1.4'
N N 0.0061 0.0033 'International Tables Vol C Tables 4.2.6.8 and 6.1.1.4'
O O 0.0106 0.0060 'International Tables Vol C Tables 4.2.6.8 and 6.1.1.4'
Zn Zn 0.2839 1.4301 'International Tables Vol C Tables 4.2.6.8 and 6.1.1.4'
Cl Cl 0.1484 0.1585 'International Tables Vol C Tables 4.2.6.8 and 6.1.1.4'

loop_
_geom_angle_atom_site_label_1
_geom_angle_atom_site_label_2
_geom_angle_atom_site_label_3
_geom_angle
_geom_angle_site_symmetry_1
_geom_angle_site_symmetry_3
O2 Zn1 O1 119.03(5) . 2
O2 Zn1 N2 90.62(5) . .
O1 Zn1 N2 105.18(5) 2 .
O2 Zn1 N1 136.88(5) . .
O1 Zn1 N1 104.08(5) 2 .
N2 Zn1 N1 77.26(5) . .
O2 Zn1 O1 99.65(5) . .
O1 Zn1 O1 83.73(5) 2 .
N2 Zn1 O1 161.10(5) . .
N1 Zn1 O1 84.46(5) . .
O2 Zn1 Zn1 119.19(4) . 2
O1 Zn1 Zn1 42.97(3) 2 2
N2 Zn1 Zn1 143.16(4) . 2
N1 Zn1 Zn1 91.92(4) . 2
O1 Zn1 Zn1 41.01(3) . 2
C7 N1 C8 120.63(14) . .
C7 N1 Zn1 126.02(12) . .
C8 N1 Zn1 112.18(10) . .
C14 N2 C13 121.50(14) . .
C14 N2 Zn1 124.73(12) . .
C13 N2 Zn1 112.65(10) . .
C1 O1 Zn1 119.41(10) . 2
C1 O1 Zn1 126.54(10) . .
Zn1 O1 Zn1 96.02(5) 2 .
C20 O2 Zn1 128.46(11) . .
O1 C1 C2 120.53(14) . .
O1 C1 C6 121.61(14) . .
C2 C1 C6 117.85(14) . .
C3 C2 C1 119.02(15) . .
C3 C2 C21 117.10(14) . .
C1 C2 C21 123.88(14) . .
C4 C3 C2 122.92(15) . .
C5 C4 C3 118.31(15) . .
C4 C5 C6 121.29(16) . .
C5 C6 C1 120.56(15) . .
C5 C6 C7 114.90(15) . .
C1 C6 C7 124.48(15) . .
N1 C7 C6 125.75(16) . .
C9 C8 C13 120.34(15) . .
C9 C8 N1 124.22(15) . .
C13 C8 N1 115.41(14) . .
C10 C9 C8 119.45(16) . .
C11 C10 C9 120.16(17) . .
C10 C11 C12 120.96(16) . .
C13 C12 C11 119.33(16) . .
C12 C13 C8 119.70(16) . .
C12 C13 N2 125.71(15) . .
C8 C13 N2 114.59(14) . .
N2 C14 C15 124.96(15) . .
C16 C15 C20 119.95(16) . .
C16 C15 C14 116.09(15) . .
C20 C15 C14 123.90(15) . .
C17 C16 C15 121.61(16) . .
C16 C17 C18 118.90(16) . .
C19 C18 C17 121.79(17) . .
C18 C19 C20 120.42(16) . .
C18 C19 C27 119.94(16) . .
C20 C19 C27 119.64(15) . .
O2 C20 C15 124.23(15) . .
O2 C20 C19 118.40(15) . .
C15 C20 C19 117.30(14) . .
C26 C21 C22 118.27(16) . .
C26 C21 C2 123.06(15) . .
C22 C21 C2 118.52(15) . .
C23 C22 C21 121.17(17) . .
C24 C23 C22 119.84(17) . .
C23 C24 C25 119.76(18) . .
C26 C25 C24 120.81(19) . .
C25 C26 C21 120.08(17) . .
C32 C27 C28 117.93(17) . .
C32 C27 C19 121.27(16) . .
C28 C27 C19 120.80(15) . .
C29 C28 C27 120.65(17) . .
C30 C29 C28 120.83(18) . .
C31 C30 C29 119.21(18) . .
C30 C31 C32 120.51(18) . .
C31 C32 C27 120.80(19) . .
N1S C1S C2S 179.5(3) . .
Cl2T C1T Cl1T 112.4(9) . .
Cl2T C1T Cl3T 110.2(9) . .
Cl1T C1T Cl3T 110.3(9) . .

loop_
_geom_bond_atom_site_label_1
_geom_bond_atom_site_label_2
_geom_bond_distance
_geom_bond_site_symmetry_2
Zn1 O2 1.9237(12) .
Zn1 O1 2.0259(12) 2
Zn1 N2 2.0838(14) .
Zn1 N1 2.0887(14) .
Zn1 O1 2.1044(11) .
Zn1 Zn1 3.0702(4) 2
N1 C7 1.284(2) .
N1 C8 1.422(2) .
N2 C14 1.291(2) .
N2 C13 1.409(2) .
O1 C1 1.3370(18) .
O1 Zn1 2.0258(12) 2
O2 C20 1.3094(19) .
C1 C2 1.421(2) .
C1 C6 1.423(2) .
C2 C3 1.396(2) .
C2 C21 1.486(2) .
C3 C4 1.391(2) .
C4 C5 1.375(2) .
C5 C6 1.404(2) .
C6 C7 1.450(2) .
C8 C9 1.392(2) .
C8 C13 1.407(2) .
C9 C10 1.388(2) .
C10 C11 1.387(3) .
C11 C12 1.391(3) .
C12 C13 1.390(2) .
C14 C15 1.441(2) .
C15 C16 1.413(2) .
C15 C20 1.429(2) .
C16 C17 1.374(3) .
C17 C18 1.396(3) .
C18 C19 1.387(2) .
C19 C20 1.432(2) .
C19 C27 1.482(2) .
C21 C26 1.395(2) .
C21 C22 1.404(2) .
C22 C23 1.389(3) .
C23 C24 1.376(3) .
C24 C25 1.389(3) .
C25 C26 1.389(3) .
C27 C32 1.394(2) .
C27 C28 1.398(2) .
C28 C29 1.384(2) .
C29 C30 1.382(3) .
C30 C31 1.376(3) .
C31 C32 1.393(3) .
N1S C1S 1.141(4) .
C1S C2S 1.448(4) .
C1T Cl2T 1.749(5) .
C1T Cl1T 1.749(5) .
C1T Cl3T 1.749(5) .

loop_
_geom_torsion_atom_site_label_1
_geom_torsion_atom_site_label_2
_geom_torsion_atom_site_label_3
_geom_torsion_atom_site_label_4
_geom_torsion
_geom_torsion_site_symmetry_1
_geom_torsion_site_symmetry_4
O2 Zn1 N1 C7 -67.97(16) . .
O1 Zn1 N1 C7 112.34(14) 2 .
N2 Zn1 N1 C7 -144.95(15) . .
O1 Zn1 N1 C7 30.24(14) . .
Zn1 Zn1 N1 C7 70.61(14) 2 .
O2 Zn1 N1 C8 99.68(12) . .
O1 Zn1 N1 C8 -80.02(11) 2 .
N2 Zn1 N1 C8 22.69(11) . .
O1 Zn1 N1 C8 -162.11(11) . .
Zn1 Zn1 N1 C8 -121.74(10) 2 .
O2 Zn1 N2 C14 5.04(14) . .
O1 Zn1 N2 C14 -115.35(13) 2 .
N1 Zn1 N2 C14 143.28(14) . .
O1 Zn1 N2 C14 128.36(16) . .
Zn1 Zn1 N2 C14 -140.87(11) 2 .
O2 Zn1 N2 C13 -162.94(11) . .
O1 Zn1 N2 C13 76.67(11) 2 .
N1 Zn1 N2 C13 -24.70(11) . .
O1 Zn1 N2 C13 -39.6(2) . .
Zn1 Zn1 N2 C13 51.15(14) 2 .
O2 Zn1 O1 C1 102.21(12) . .
O1 Zn1 O1 C1 -139.33(11) 2 .
N2 Zn1 O1 C1 -19.8(2) . .
N1 Zn1 O1 C1 -34.46(12) . .
Zn1 Zn1 O1 C1 -133.84(14) 2 .
O2 Zn1 O1 Zn1 -123.95(5) . 2
O1 Zn1 O1 Zn1 -5.49(6) 2 2
N2 Zn1 O1 Zn1 114.00(15) . 2
N1 Zn1 O1 Zn1 99.38(5) . 2
O1 Zn1 O2 C20 90.23(14) 2 .
N2 Zn1 O2 C20 -17.56(14) . .
N1 Zn1 O2 C20 -89.44(15) . .
O1 Zn1 O2 C20 178.37(13) . .
Zn1 Zn1 O2 C20 139.80(12) 2 .
Zn1 O1 C1 C2 78.55(16) 2 .
Zn1 O1 C1 C2 -156.87(11) . .
Zn1 O1 C1 C6 -100.34(15) 2 .
Zn1 O1 C1 C6 24.2(2) . .
O1 C1 C2 C3 179.12(14) . .
C6 C1 C2 C3 -1.9(2) . .
O1 C1 C2 C21 -1.4(2) . .
C6 C1 C2 C21 177.54(15) . .
C1 C2 C3 C4 0.2(2) . .
C21 C2 C3 C4 -179.33(15) . .
C2 C3 C4 C5 1.2(3) . .
C3 C4 C5 C6 -0.9(3) . .
C4 C5 C6 C1 -0.9(3) . .
C4 C5 C6 C7 176.34(16) . .
O1 C1 C6 C5 -178.74(15) . .
C2 C1 C6 C5 2.3(2) . .
O1 C1 C6 C7 4.3(2) . .
C2 C1 C6 C7 -174.67(15) . .
C8 N1 C7 C6 176.58(15) . .
Zn1 N1 C7 C6 -16.7(2) . .
C5 C6 C7 N1 174.47(16) . .
C1 C6 C7 N1 -8.4(3) . .
C7 N1 C8 C9 -30.9(2) . .
Zn1 N1 C8 C9 160.69(14) . .
C7 N1 C8 C13 150.71(16) . .
Zn1 N1 C8 C13 -17.69(17) . .
C13 C8 C9 C10 -0.3(3) . .
N1 C8 C9 C10 -178.59(16) . .
C8 C9 C10 C11 2.0(3) . .
C9 C10 C11 C12 -1.4(3) . .
C10 C11 C12 C13 -0.9(3) . .
C11 C12 C13 C8 2.6(3) . .
C11 C12 C13 N2 -177.72(16) . .
C9 C8 C13 C12 -2.0(2) . .
N1 C8 C13 C12 176.43(15) . .
C9 C8 C13 N2 178.26(15) . .
N1 C8 C13 N2 -3.3(2) . .
C14 N2 C13 C12 34.7(3) . .
Zn1 N2 C13 C12 -156.86(14) . .
C14 N2 C13 C8 -145.58(16) . .
Zn1 N2 C13 C8 22.84(17) . .
C13 N2 C14 C15 174.53(15) . .
Zn1 N2 C14 C15 7.6(2) . .
N2 C14 C15 C16 170.11(16) . .
N2 C14 C15 C20 -12.9(3) . .
C20 C15 C16 C17 2.0(3) . .
C14 C15 C16 C17 179.11(16) . .
C15 C16 C17 C18 -2.3(3) . .
C16 C17 C18 C19 1.1(3) . .
C17 C18 C19 C20 0.4(3) . .
C17 C18 C19 C27 -179.80(16) . .
Zn1 O2 C20 C15 17.8(2) . .
Zn1 O2 C20 C19 -165.19(11) . .
C16 C15 C20 O2 176.69(15) . .
C14 C15 C20 O2 -0.2(3) . .
C16 C15 C20 C19 -0.3(2) . .
C14 C15 C20 C19 -177.27(15) . .
C18 C19 C20 O2 -178.01(15) . .
C27 C19 C20 O2 2.2(2) . .
C18 C19 C20 C15 -0.8(2) . .
C27 C19 C20 C15 179.43(15) . .
C3 C2 C21 C26 -134.38(18) . .
C1 C2 C21 C26 46.1(2) . .
C3 C2 C21 C22 41.0(2) . .
C1 C2 C21 C22 -138.45(17) . .
C26 C21 C22 C23 2.2(3) . .
C2 C21 C22 C23 -173.49(15) . .
C21 C22 C23 C24 -0.1(3) . .
C22 C23 C24 C25 -0.9(3) . .
C23 C24 C25 C26 -0.1(3) . .
C24 C25 C26 C21 2.2(3) . .
C22 C21 C26 C25 -3.2(3) . .
C2 C21 C26 C25 172.24(18) . .
C18 C19 C27 C32 46.6(2) . .
C20 C19 C27 C32 -133.64(18) . .
C18 C19 C27 C28 -132.59(18) . .
C20 C19 C27 C28 47.2(2) . .
C32 C27 C28 C29 0.0(3) . .
C19 C27 C28 C29 179.21(16) . .
C27 C28 C29 C30 2.3(3) . .
C28 C29 C30 C31 -2.9(3) . .
C29 C30 C31 C32 1.2(3) . .
C30 C31 C32 C27 1.1(3) . .
C28 C27 C32 C31 -1.7(3) . .
C19 C27 C32 C31 179.13(18) . .
